data_1576197
loop_
_publ_author_name
'Schomberg-Sanchez, Isaac S'
'Robinson, William C.'
'Sanderson, Makayla E.'
'Mosquera, Mart&#xed;n A'
'Lemon, Christopher M.'

_publ_section_title
;
 Hangman dipyrrin complexes.
;
_journal_issue 1
_journal_name_full 'Chemical science'
_journal_page_first 602
_journal_page_last 616
_journal_paper_doi 10.1039/d5sc06893b
_journal_volume 17
_journal_year 2026
_chemical_formula_moiety 'C44 H32 N6 O4 Zn'
_chemical_formula_sum 'C44 H32 N6 O4 Zn'
_chemical_formula_weight 774.12
_space_group_crystal_system tetragonal
_space_group_IT_number 88
_space_group_name_Hall '-I 4ad'
_space_group_name_H-M_alt 'I 41/a :2'
_atom_sites_solution_hydrogens geom
_atom_sites_solution_primary dual
_audit_creation_date 2024-01-03
_audit_creation_method
;FinalCif V117 by Daniel Kratzert, Freiburg 2024,
https://dkratzert.de/finalcif.html
;
_audit_update_record
;
2025-08-27 deposited with the CCDC.	2025-11-03 downloaded from the CCDC.
;
_cell_angle_alpha 90
_cell_angle_beta 90
_cell_angle_gamma 90
_cell_formula_units_Z 8
_cell_length_a 21.5097(9)
_cell_length_b 21.5097(9)
_cell_length_c 15.9157(11)
_cell_measurement_reflns_used 9235
_cell_measurement_temperature 100
_cell_measurement_theta_max 26.187
_cell_measurement_theta_min 2.474
_cell_volume 7363.7(7)
_computing_cell_refinement 'SAINT V8.40B (Bruker, 2016)'
_computing_data_collection 'APEX4 (Bruker-AXS, 2021)'
_computing_data_reduction 'SAINT V8.40B (Bruker, 2016)'
_computing_molecular_graphics 'Olex2 1.5 (Dolomanov et al., 2009)'
_computing_publication_material 'Olex2 1.5 (Dolomanov et al., 2009)'
_computing_structure_refinement 'SHELXL 2019/3 (Sheldrick, 2015)'
_computing_structure_solution 'SHELXT 2018/2 (Sheldrick, 2018)'
_diffrn_ambient_environment N~2~
_diffrn_ambient_temperature 100
_diffrn_detector 'Bruker Photon II'
_diffrn_detector_area_resol_mean 7.39
_diffrn_detector_type 'Charge-Integrating Pixel Array'
_diffrn_measured_fraction_theta_full 0.999
_diffrn_measured_fraction_theta_max 0.999
_diffrn_measurement_device 'Fixed Chi Three-Circle Diffractometer'
_diffrn_measurement_device_type 'Bruker D8 VENTURE Duo'
_diffrn_measurement_method '\w and \f scans'
_diffrn_measurement_specimen_support 'MiTeGen micromount'
_diffrn_radiation_monochromator 'TRIUMPH graphite'
_diffrn_radiation_probe x-ray
_diffrn_radiation_type MoK\a
_diffrn_radiation_wavelength 0.71073
_diffrn_radiation_xray_symbol K-L~3~
_diffrn_reflns_av_R_equivalents 0.0582
_diffrn_reflns_av_unetI/netI 0.0216
_diffrn_reflns_Laue_measured_fraction_full 0.999
_diffrn_reflns_Laue_measured_fraction_max 0.999
_diffrn_reflns_limit_h_max 26
_diffrn_reflns_limit_h_min -26
_diffrn_reflns_limit_k_max 26
_diffrn_reflns_limit_k_min -26
_diffrn_reflns_limit_l_max 19
_diffrn_reflns_limit_l_min -19
_diffrn_reflns_number 59663
_diffrn_reflns_point_group_measured_fraction_full 0.999
_diffrn_reflns_point_group_measured_fraction_max 0.999
_diffrn_reflns_theta_full 25.242
_diffrn_reflns_theta_max 26.368
_diffrn_reflns_theta_min 2.474
_diffrn_source 'sealed tube'
_diffrn_source_current 30.0
_diffrn_source_power 1.35
_diffrn_source_type fine-focus
_diffrn_source_voltage 45.0
_diffrn_standards_number 0
_exptl_absorpt_coefficient_mu 0.721
_exptl_absorpt_correction_T_max 0.7454
_exptl_absorpt_correction_T_min 0.6999
_exptl_absorpt_correction_type multi-scan
_exptl_absorpt_process_details
;
SADABS-2016/2 (Bruker,2016/2) was used for absorption correction.
wR2(int) was 0.0627 before and 0.0593 after correction.
The Ratio of minimum to maximum transmission is 0.9390.
The \l/2 correction factor is Not present.
;
_exptl_crystal_colour orange
_exptl_crystal_colour_primary orange
_exptl_crystal_density_diffrn 1.397
_exptl_crystal_description prisim
_exptl_crystal_F_000 3200
_exptl_crystal_size_max 0.18
_exptl_crystal_size_mid 0.16
_exptl_crystal_size_min 0.06
_refine_diff_density_max 0.943
_refine_diff_density_min -0.285
_refine_diff_density_rms 0.063
_refine_ls_extinction_method none
_refine_ls_goodness_of_fit_ref 1.073
_refine_ls_hydrogen_treatment constr
_refine_ls_matrix_type full
_refine_ls_number_parameters 311
_refine_ls_number_reflns 3767
_refine_ls_number_restraints 163
_refine_ls_restrained_S_all 1.068
_refine_ls_R_factor_all 0.0594
_refine_ls_R_factor_gt 0.0429
_refine_ls_shift/su_max 0.001
_refine_ls_shift/su_mean 0.000
_refine_ls_structure_factor_coef Fsqd
_refine_ls_weighting_details 'w=1/[\s^2^(Fo^2^)+(0.0529P)^2^+13.9860P] where P=(Fo^2^+2Fc^2^)/3'
_refine_ls_weighting_scheme calc
_refine_ls_wR_factor_gt 0.1061
_refine_ls_wR_factor_ref 0.1166
_reflns_Friedel_coverage 0.000
_reflns_number_gt 2997
_reflns_number_total 3767
_reflns_threshold_expression 'I > 2\s(I)'
_cod_data_source_file d5sc06893b2.cif
_cod_data_source_block msu_cl5a
_cod_depositor_comments
;
The following automatic conversions were performed:

data item '_diffrn_radiation_probe' value 'X-ray' was changed to
'x-ray' in accordance with the
/home/data/users/saulius/crontab/automatic-downloads/rss-feeds/RSC/lib/dictionaries/cif_core.dic
dictionary named 'cif_core.dic' version 2.4.2 last updated on
2011-04-26.

Automatic conversion script
Id: cif_fix_values 8170 2020-07-09 18:12:32Z antanas 

 Adding full bibliography for 1576196--1576201.cif.
;
_cod_original_cell_volume 7363.7(8)
_cod_original_sg_symbol_H-M 'I 41/a'
_cod_database_code 1576197
_olex2_refinement_description
;
1. Fixed Uiso
 At 1.2 times of:
  All C(H) groups, All N(H) groups
 At 1.5 times of:
  All O(H) groups
2. Restrained distances
 O28-C14 \\sim O28'-C14'
 with sigma of 0.02
 N27-C15 \\sim N27'-C15
 with sigma of 0.02
 N27-C14 \\sim N27'-C14'
 with sigma of 0.02
 C10-C11 \\sim C10'-C11'
 with sigma of 0.02
 C10-C9 \\sim C10'-C9'
 with sigma of 0.02
 O7-C8 \\sim O7'-C8'
 with sigma of 0.02
 C11-C12 \\sim C11'-C12'
 with sigma of 0.02
 C12-C14 \\sim C12'-C14'
 with sigma of 0.02
 C12-C13 \\sim C12'-C13'
 with sigma of 0.02
 C8-C9 \\sim C8'-C9'
 with sigma of 0.02
 C8-C13 \\sim C8'-C13'
 with sigma of 0.02
 O28-N27 \\sim O28'-N27'
 with sigma of 0.04
 O28-C12 \\sim O28'-C12'
 with sigma of 0.04
 N27-C12 \\sim N27'-C12'
 with sigma of 0.04
 C15-C14 \\sim C15-C14'
 with sigma of 0.04
 C10-C12 \\sim C10'-C12'
 with sigma of 0.04
 C10-C8 \\sim C10'-C8'
 with sigma of 0.04
 O7-C9 \\sim O7'-C9'
 with sigma of 0.04
 O7-C13 \\sim O7'-C13'
 with sigma of 0.04
 C11-C14 \\sim C11'-C14'
 with sigma of 0.04
 C11-C9 \\sim C11'-C9'
 with sigma of 0.04
 C11-C13 \\sim C11'-C13'
 with sigma of 0.04
 C12-C8 \\sim C12'-C8'
 with sigma of 0.04
 C14-C13 \\sim C14'-C13'
 with sigma of 0.04
 C9-C13 \\sim C9'-C13'
 with sigma of 0.04
3. Uiso/Uaniso restraints and constraints
Uanis(O28) = Uanis(O28')
4. Rigid body (RIGU) restrains
 O7, O28, N27, C8, C9, C10, C11, C12, C13, C14
 with sigma for 1-2 distances of 0.004 and sigma for 1-3 distances of 0.004
 O7', O28', N27', C8', C9', C10', C11', C12', C13', C14'
 with sigma for 1-2 distances of 0.004 and sigma for 1-3 distances of 0.004
5. Others
 Sof(O7')=Sof(H7')=Sof(O28')=Sof(N27')=Sof(H27')=Sof(C11')=Sof(H11')=Sof(C12')=
 Sof(C13')=Sof(H13')=Sof(C8')=Sof(C9')=Sof(H9')=Sof(C10')=Sof(H10')=Sof(C14')=1-
 FVAR(1)
 Sof(O7)=Sof(H7)=Sof(O28)=Sof(N27)=Sof(H27)=Sof(C9)=Sof(H9)=Sof(C10)=Sof(H10)=
 Sof(C11)=Sof(H11)=Sof(C12)=Sof(C13)=Sof(H13)=Sof(C8)=Sof(C14)=FVAR(1)
6.a Aromatic/amide H refined with riding coordinates:
 N27(H27), C16(H16), C17(H17), C18(H18), C19(H19), C21(H21), C22(H22),
 C23(H23), C24(H24), C25(H25), C26(H26), C9(H9), C10(H10), C11(H11), C13(H13),
 N27'(H27'), C11'(H11'), C13'(H13'), C9'(H9'), C10'(H10')
6.b Fitted hexagon refined as free rotating group:
 C9(C10,C11,C12,C13,C8), C11'(C12',C13',C8',C9',C10')
6.c Tetrahedral OH refined with riding coordinates:
 O7'(H7')
6.d Idealised tetrahedral OH refined as rotating group:
 O7(H7)
;
_olex2_submission_special_instructions 'No special instructions were received'
_shelx_shelxl_version_number 2019/3
_smtbx_masks_void_probe_radius 1.2
_smtbx_masks_void_truncation_radius 1.2
_shelx_space_group_comment
;
The symmetry employed for this shelxl refinement is uniquely defined
by the following loop, which should always be used as a source of
symmetry information in preference to the above space-group names.
They are only intended as comments.
;
_diffrn_measurement_ambient_temperature_device_make 'Oxford Cryostream 700'

loop_
_space_group_symop_operation_xyz
'x, y, z'
'-x+1/2, -y, z+1/2'
'-y+3/4, x+1/4, z+1/4'
'y+3/4, -x+3/4, z+3/4'
'x+1/2, y+1/2, z+1/2'
'-x+1, -y+1/2, z+1'
'-y+5/4, x+3/4, z+3/4'
'y+5/4, -x+5/4, z+5/4'
'-x, -y, -z'
'x-1/2, y, -z-1/2'
'y-3/4, -x-1/4, -z-1/4'
'-y-3/4, x-3/4, -z-3/4'
'-x+1/2, -y+1/2, -z+1/2'
'x, y+1/2, -z'
'y-1/4, -x+1/4, -z+1/4'
'-y-1/4, x-1/4, -z-1/4'

loop_
_atom_site_label
_atom_site_type_symbol
_atom_site_fract_x
_atom_site_fract_y
_atom_site_fract_z
_atom_site_U_iso_or_equiv
_atom_site_adp_type
_atom_site_occupancy
_atom_site_site_symmetry_order
_atom_site_calc_flag
_atom_site_refinement_flags_posn
_atom_site_refinement_flags_adp
_atom_site_refinement_flags_occupancy
_atom_site_disorder_assembly
_atom_site_disorder_group
Zn1 Zn 0.000000 0.750000 0.55159(3) 0.02974(14) Uani 1 2 d S T P . .
O7 O 0.37325(15) 0.82777(18) 0.7228(3) 0.0720(11) Uani 0.739(3) 1 d D . P A 1
H7 H 0.404281 0.822181 0.691686 0.108 Uiso 0.739(3) 1 calc R U P A 1
O28 O 0.3018(3) 0.6234(2) 0.5733(3) 0.0649(12) Uani 0.739(3) 1 d D . P A 1
N2 N -0.00574(10) 0.67011(10) 0.61292(14) 0.0352(5) Uani 1 1 d . . . . .
N6 N 0.07464(9) 0.72651(9) 0.48761(13) 0.0274(4) Uani 1 1 d . . . . .
N27 N 0.20457(18) 0.62125(19) 0.6207(3) 0.0344(9) Uani 0.739(3) 1 d D . P A 1
H27 H 0.178223 0.640059 0.654464 0.041 Uiso 0.739(3) 1 calc R U P A 1
C3 C 0.03591(11) 0.62058(11) 0.60290(16) 0.0311(5) Uani 1 1 d . . . . .
C4 C 0.08597(11) 0.62080(10) 0.54701(15) 0.0271(5) Uani 1 1 d . . . . .
C5 C 0.10406(10) 0.66867(10) 0.49249(15) 0.0268(5) Uani 1 1 d . . . . .
C15 C 0.18370(13) 0.56287(13) 0.58382(18) 0.0396(6) Uani 1 1 d D . . . .
C16 C 0.22053(15) 0.50952(14) 0.5816(2) 0.0491(8) Uani 1 1 d . . . . .
H16 H 0.259260 0.508713 0.610260 0.059 Uiso 1 1 calc R U . . .
C17 C 0.20073(16) 0.45817(13) 0.5378(2) 0.0525(9) Uani 1 1 d . . . . .
H17 H 0.226287 0.422186 0.535580 0.063 Uiso 1 1 calc R U . . .
C18 C 0.14431(17) 0.45830(13) 0.4973(2) 0.0527(8) Uani 1 1 d . . . . .
H18 H 0.131235 0.422765 0.466600 0.063 Uiso 1 1 calc R U . . .
C19 C 0.10631(14) 0.51075(12) 0.50144(18) 0.0396(6) Uani 1 1 d . . . . .
H19 H 0.066915 0.510461 0.474459 0.047 Uiso 1 1 calc R U . . .
C20 C 0.12560(11) 0.56328(11) 0.54461(15) 0.0293(5) Uani 1 1 d . . . . .
C21 C -0.04619(14) 0.65223(15) 0.6717(2) 0.0503(8) Uani 1 1 d . . . . .
H21 H -0.079874 0.677018 0.690856 0.060 Uiso 1 1 calc R U . . .
C22 C -0.03286(16) 0.59204(16) 0.7019(2) 0.0563(9) Uani 1 1 d . . . . .
H22 H -0.055304 0.569613 0.743432 0.068 Uiso 1 1 calc R U . . .
C23 C 0.01867(14) 0.57249(13) 0.65962(19) 0.0427(7) Uani 1 1 d . . . . .
H23 H 0.039303 0.533795 0.666743 0.051 Uiso 1 1 calc R U . . .
C24 C 0.10504(11) 0.75895(11) 0.42888(17) 0.0341(6) Uani 1 1 d . . . . .
H24 H 0.094838 0.800263 0.412887 0.041 Uiso 1 1 calc R U . . .
C25 C 0.15396(12) 0.72433(13) 0.39377(18) 0.0397(6) Uani 1 1 d . . . . .
H25 H 0.181669 0.737409 0.350777 0.048 Uiso 1 1 calc R U . . .
C26 C 0.15378(11) 0.66783(12) 0.43396(17) 0.0346(6) Uani 1 1 d . . . . .
H26 H 0.181746 0.634395 0.424337 0.041 Uiso 1 1 calc R U . . .
C9 C 0.27151(14) 0.84463(8) 0.6652(2) 0.0459(10) Uani 0.739(3) 1 d DG . P A 1
H9 H 0.274393 0.887852 0.676898 0.055 Uiso 0.739(3) 1 calc R U P A 1
C10 C 0.21767(11) 0.82045(11) 0.6297(2) 0.0433(13) Uani 0.739(3) 1 d DG . P A 1
H10 H 0.183763 0.847152 0.616997 0.052 Uiso 0.739(3) 1 calc R U P A 1
C11 C 0.21346(10) 0.75722(12) 0.61262(18) 0.0406(10) Uani 0.739(3) 1 d DG . P A 1
H11 H 0.176662 0.740693 0.588301 0.049 Uiso 0.739(3) 1 calc R U P A 1
C12 C 0.26308(11) 0.71815(9) 0.63116(17) 0.0398(9) Uani 0.739(3) 1 d DG . P A 1
C13 C 0.31691(10) 0.74233(10) 0.66674(19) 0.0524(11) Uani 0.739(3) 1 d DG . P A 1
H13 H 0.350823 0.715631 0.679406 0.063 Uiso 0.739(3) 1 calc R U P A 1
C8 C 0.32113(11) 0.80557(11) 0.68378(19) 0.0496(10) Uani 0.739(3) 1 d DG . P A 1
C14 C 0.26043(17) 0.6500(2) 0.6086(3) 0.0424(10) Uani 0.739(3) 1 d D . P A 1
O7' O 0.3745(4) 0.7902(4) 0.7836(8) 0.081(4) Uani 0.261(3) 1 d D . P A 2
H7' H 0.399573 0.785401 0.743648 0.121 Uiso 0.261(3) 1 calc R U P A 2
O28' O 0.3036(8) 0.6129(8) 0.6012(11) 0.0649(12) Uani 0.261(3) 1 d D . P A 2
N27' N 0.1998(6) 0.6002(6) 0.6499(9) 0.056(4) Uani 0.261(3) 1 d D . P A 2
H27' H 0.174268 0.609287 0.691316 0.067 Uiso 0.261(3) 1 calc R U P A 2
C11' C 0.2524(4) 0.6420(3) 0.7983(6) 0.062(3) Uani 0.261(3) 1 d DG . P A 2
H11' H 0.224245 0.608078 0.802375 0.074 Uiso 0.261(3) 1 calc R U P A 2
C12' C 0.2775(3) 0.6582(3) 0.7209(4) 0.045(2) Uani 0.261(3) 1 d DG . P A 2
C13' C 0.3187(3) 0.7078(3) 0.7150(4) 0.050(3) Uani 0.261(3) 1 d DG . P A 2
H13' H 0.335898 0.718810 0.662077 0.060 Uiso 0.261(3) 1 calc R U P A 2
C8' C 0.3348(4) 0.7412(3) 0.7865(6) 0.059(3) Uani 0.261(3) 1 d DG . P A 2
C9' C 0.3096(5) 0.7250(4) 0.8640(5) 0.067(4) Uani 0.261(3) 1 d DG . P A 2
H9' H 0.320611 0.747856 0.912837 0.081 Uiso 0.261(3) 1 calc R U P A 2
C10' C 0.2685(5) 0.6754(5) 0.8699(4) 0.063(4) Uani 0.261(3) 1 d DG . P A 2
H10' H 0.251272 0.664353 0.922784 0.076 Uiso 0.261(3) 1 calc R U P A 2
C14' C 0.2598(5) 0.6222(6) 0.6453(7) 0.045(2) Uani 0.261(3) 1 d D . P A 2

loop_
_atom_site_aniso_label
_atom_site_aniso_U_11
_atom_site_aniso_U_22
_atom_site_aniso_U_33
_atom_site_aniso_U_23
_atom_site_aniso_U_13
_atom_site_aniso_U_12
Zn1 0.0281(2) 0.0260(2) 0.0352(2) 0.000 0.000 0.00974(16)
O7 0.0515(19) 0.063(2) 0.102(3) -0.001(2) -0.0239(19) -0.0145(17)
O28 0.0555(15) 0.043(2) 0.096(4) 0.018(2) 0.010(2) 0.0158(15)
N2 0.0313(11) 0.0368(12) 0.0375(12) 0.0078(9) 0.0052(9) 0.0080(9)
N6 0.0252(10) 0.0218(9) 0.0353(11) 0.0022(8) -0.0013(8) 0.0036(7)
N27 0.0299(17) 0.039(2) 0.034(2) -0.0034(16) -0.0070(15) 0.0084(14)
C3 0.0317(13) 0.0265(12) 0.0351(13) 0.0042(10) -0.0029(10) 0.0007(10)
C4 0.0279(12) 0.0222(11) 0.0311(12) 0.0003(9) -0.0065(10) 0.0007(9)
C5 0.0240(11) 0.0234(11) 0.0329(12) 0.0003(9) -0.0027(10) 0.0039(9)
C15 0.0409(15) 0.0390(15) 0.0388(15) -0.0028(12) -0.0041(12) 0.0153(12)
C16 0.0500(18) 0.0502(18) 0.0470(17) 0.0099(14) 0.0044(14) 0.0262(14)
C17 0.066(2) 0.0325(15) 0.0592(19) 0.0136(14) 0.0247(17) 0.0242(14)
C18 0.077(2) 0.0231(13) 0.0583(19) -0.0061(13) 0.0214(18) 0.0007(14)
C19 0.0496(16) 0.0288(13) 0.0403(15) -0.0001(11) -0.0002(13) -0.0020(11)
C20 0.0357(13) 0.0217(11) 0.0305(13) 0.0013(9) 0.0010(10) 0.0043(10)
C21 0.0403(16) 0.061(2) 0.0494(18) 0.0128(15) 0.0135(14) 0.0108(14)
C22 0.0530(19) 0.062(2) 0.0542(19) 0.0240(16) 0.0146(15) -0.0009(15)
C23 0.0460(16) 0.0359(15) 0.0462(16) 0.0129(12) 0.0010(13) -0.0005(12)
C24 0.0320(13) 0.0260(12) 0.0442(15) 0.0077(11) -0.0009(11) -0.0004(10)
C25 0.0293(13) 0.0386(14) 0.0514(17) 0.0098(12) 0.0088(12) 0.0006(11)
C26 0.0263(12) 0.0327(13) 0.0448(15) 0.0047(11) 0.0042(11) 0.0059(10)
C9 0.055(3) 0.034(2) 0.049(2) -0.0018(18) -0.001(2) -0.0058(18)
C10 0.040(2) 0.038(3) 0.051(3) 0.012(2) -0.005(2) 0.0065(19)
C11 0.045(2) 0.036(2) 0.041(2) 0.0000(17) -0.0043(17) 0.0014(17)
C12 0.0369(19) 0.0401(19) 0.042(2) 0.0065(16) -0.0019(16) -0.0034(15)
C13 0.044(2) 0.046(2) 0.067(3) 0.014(2) -0.016(2) -0.0078(18)
C8 0.046(2) 0.042(2) 0.061(3) 0.0022(19) -0.0123(19) -0.0103(17)
C14 0.0302(19) 0.040(2) 0.057(3) 0.0065(19) -0.0047(17) 0.0059(16)
O7' 0.049(5) 0.054(5) 0.140(10) -0.013(6) -0.031(6) 0.004(4)
O28' 0.0555(15) 0.043(2) 0.096(4) 0.018(2) 0.010(2) 0.0158(15)
N27' 0.043(5) 0.060(9) 0.064(10) -0.026(7) -0.016(6) 0.019(5)
C11' 0.072(9) 0.043(7) 0.070(7) -0.015(5) 0.016(6) 0.011(6)
C12' 0.035(5) 0.037(5) 0.062(5) 0.001(4) -0.015(4) 0.009(4)
C13' 0.040(6) 0.039(5) 0.070(7) -0.002(5) -0.016(5) 0.005(4)
C8' 0.038(6) 0.053(6) 0.085(7) -0.018(5) -0.026(5) 0.010(4)
C9' 0.071(9) 0.065(9) 0.066(7) -0.023(6) -0.032(6) 0.014(6)
C10' 0.053(8) 0.067(10) 0.070(9) -0.028(8) 0.013(7) 0.022(6)
C14' 0.048(5) 0.034(6) 0.052(6) 0.002(5) -0.013(4) 0.005(4)

loop_
_atom_type_symbol
_atom_type_description
_atom_type_scat_dispersion_real
_atom_type_scat_dispersion_imag
_atom_type_scat_source
C C 0.0033 0.0016 'International Tables Vol C Tables 4.2.6.8 and 6.1.1.4'
H H 0.0000 0.0000 'International Tables Vol C Tables 4.2.6.8 and 6.1.1.4'
N N 0.0061 0.0033 'International Tables Vol C Tables 4.2.6.8 and 6.1.1.4'
O O 0.0106 0.0060 'International Tables Vol C Tables 4.2.6.8 and 6.1.1.4'
Zn Zn 0.2839 1.4301 'International Tables Vol C Tables 4.2.6.8 and 6.1.1.4'

loop_
_geom_angle_atom_site_label_1
_geom_angle_atom_site_label_2
_geom_angle_atom_site_label_3
_geom_angle
_geom_angle_site_symmetry_1
_geom_angle_site_symmetry_3
_geom_angle_publ_flag
N2 Zn1 N2 120.93(13) 6_464 . ?
N6 Zn1 N2 115.29(8) 6_464 . ?
N6 Zn1 N2 94.77(8) 6_464 6_464 ?
N6 Zn1 N2 115.29(8) . 6_464 ?
N6 Zn1 N2 94.77(8) . . ?
N6 Zn1 N6 117.65(12) 6_464 . ?
C8 O7 H7 109.5 . . ?
C3 N2 Zn1 124.33(17) . . ?
C21 N2 Zn1 129.53(19) . . ?
C21 N2 C3 106.1(2) . . ?
C5 N6 Zn1 124.71(16) . . ?
C24 N6 Zn1 128.82(16) . . ?
C24 N6 C5 106.4(2) . . ?
C15 N27 H27 116.4 . . ?
C14 N27 H27 116.4 . . ?
C14 N27 C15 127.3(4) . . ?
N2 C3 C23 108.3(2) . . ?
C4 C3 N2 124.3(2) . . ?
C4 C3 C23 127.4(2) . . ?
C3 C4 C5 127.6(2) . . ?
C3 C4 C20 116.8(2) . . ?
C5 C4 C20 115.6(2) . . ?
N6 C5 C4 124.2(2) . . ?
N6 C5 C26 108.4(2) . . ?
C4 C5 C26 127.3(2) . . ?
C16 C15 N27 123.0(3) . . ?
C16 C15 C20 120.1(3) . . ?
C20 C15 N27 116.8(3) . . ?
N27' C15 C16 111.0(6) . . ?
N27' C15 C20 124.5(6) . . ?
C15 C16 H16 120.1 . . ?
C17 C16 C15 119.9(3) . . ?
C17 C16 H16 120.1 . . ?
C16 C17 H17 119.7 . . ?
C16 C17 C18 120.7(3) . . ?
C18 C17 H17 119.7 . . ?
C17 C18 H18 120.1 . . ?
C17 C18 C19 119.8(3) . . ?
C19 C18 H18 120.1 . . ?
C18 C19 H19 119.8 . . ?
C20 C19 C18 120.5(3) . . ?
C20 C19 H19 119.8 . . ?
C15 C20 C4 120.1(2) . . ?
C19 C20 C4 120.9(2) . . ?
C19 C20 C15 119.0(2) . . ?
N2 C21 H21 124.1 . . ?
N2 C21 C22 111.8(3) . . ?
C22 C21 H21 124.1 . . ?
C21 C22 H22 126.9 . . ?
C23 C22 C21 106.3(3) . . ?
C23 C22 H22 126.9 . . ?
C3 C23 H23 126.2 . . ?
C22 C23 C3 107.5(3) . . ?
C22 C23 H23 126.2 . . ?
N6 C24 H24 124.2 . . ?
N6 C24 C25 111.6(2) . . ?
C25 C24 H24 124.2 . . ?
C24 C25 H25 126.8 . . ?
C26 C25 C24 106.4(2) . . ?
C26 C25 H25 126.8 . . ?
C5 C26 H26 126.4 . . ?
C25 C26 C5 107.3(2) . . ?
C25 C26 H26 126.4 . . ?
C10 C9 H9 120.0 . . ?
C10 C9 C8 120.0 . . ?
C8 C9 H9 120.0 . . ?
C9 C10 H10 120.0 . . ?
C11 C10 C9 120.0 . . ?
C11 C10 H10 120.0 . . ?
C10 C11 H11 120.0 . . ?
C10 C11 C12 120.0 . . ?
C12 C11 H11 120.0 . . ?
C11 C12 C14 120.5(2) . . ?
C13 C12 C11 120.0 . . ?
C13 C12 C14 119.4(2) . . ?
C12 C13 H13 120.0 . . ?
C12 C13 C8 120.0 . . ?
C8 C13 H13 120.0 . . ?
O7 C8 C9 121.0(2) . . ?
O7 C8 C13 118.9(2) . . ?
C13 C8 C9 120.0 . . ?
O28 C14 N27 120.1(5) . . ?
O28 C14 C12 123.2(4) . . ?
N27 C14 C12 116.1(3) . . ?
C8' O7' H7' 109.5 . . ?
C15 N27' H27' 123.3 . . ?
C15 N27' C14' 113.5(11) . . ?
C14' N27' H27' 123.3 . . ?
C12' C11' H11' 120.0 . . ?
C12' C11' C10' 120.0 . . ?
C10' C11' H11' 120.0 . . ?
C11' C12' C14' 119.3(7) . . ?
C13' C12' C11' 120.0 . . ?
C13' C12' C14' 120.7(7) . . ?
C12' C13' H13' 120.0 . . ?
C12' C13' C8' 120.0 . . ?
C8' C13' H13' 120.0 . . ?
O7' C8' C13' 122.0(8) . . ?
O7' C8' C9' 118.0(8) . . ?
C9' C8' C13' 120.0 . . ?
C8' C9' H9' 120.0 . . ?
C8' C9' C10' 120.0 . . ?
C10' C9' H9' 120.0 . . ?
C11' C10' H10' 120.0 . . ?
C9' C10' C11' 120.0 . . ?
C9' C10' H10' 120.0 . . ?
O28' C14' N27' 135.7(15) . . ?
O28' C14' C12' 111.2(13) . . ?
N27' C14' C12' 112.2(9) . . ?

loop_
_geom_bond_atom_site_label_1
_geom_bond_atom_site_label_2
_geom_bond_distance
_geom_bond_site_symmetry_2
_geom_bond_publ_flag
Zn1 N2 1.980(2) 6_464 ?
Zn1 N2 1.980(2) . ?
Zn1 N6 1.9671(19) 6_464 ?
Zn1 N6 1.9672(19) . ?
O7 H7 0.8400 . ?
O7 C8 1.368(3) . ?
O28 C14 1.199(6) . ?
N2 C3 1.401(3) . ?
N2 C21 1.334(4) . ?
N6 C5 1.398(3) . ?
N6 C24 1.337(3) . ?
N27 H27 0.8800 . ?
N27 C15 1.457(5) . ?
N27 C14 1.365(5) . ?
C3 C4 1.397(3) . ?
C3 C23 1.422(4) . ?
C4 C5 1.402(3) . ?
C4 C20 1.503(3) . ?
C5 C26 1.418(3) . ?
C15 C16 1.395(4) . ?
C15 C20 1.397(4) . ?
C15 N27' 1.368(12) . ?
C16 H16 0.9500 . ?
C16 C17 1.373(5) . ?
C17 H17 0.9500 . ?
C17 C18 1.374(5) . ?
C18 H18 0.9500 . ?
C18 C19 1.395(4) . ?
C19 H19 0.9500 . ?
C19 C20 1.386(4) . ?
C21 H21 0.9500 . ?
C21 C22 1.411(4) . ?
C22 H22 0.9500 . ?
C22 C23 1.363(4) . ?
C23 H23 0.9500 . ?
C24 H24 0.9500 . ?
C24 C25 1.405(4) . ?
C25 H25 0.9500 . ?
C25 C26 1.373(4) . ?
C26 H26 0.9500 . ?
C9 H9 0.9500 . ?
C9 C10 1.3900 . ?
C9 C8 1.3900 . ?
C10 H10 0.9500 . ?
C10 C11 1.3900 . ?
C11 H11 0.9500 . ?
C11 C12 1.3900 . ?
C12 C13 1.3900 . ?
C12 C14 1.509(5) . ?
C13 H13 0.9500 . ?
C13 C8 1.3900 . ?
O7' H7' 0.8400 . ?
O7' C8' 1.359(10) . ?
O28' C14' 1.192(14) . ?
N27' H27' 0.8800 . ?
N27' C14' 1.376(13) . ?
C11' H11' 0.9500 . ?
C11' C12' 1.3900 . ?
C11' C10' 1.3900 . ?
C12' C13' 1.3900 . ?
C12' C14' 1.481(10) . ?
C13' H13' 0.9500 . ?
C13' C8' 1.3900 . ?
C8' C9' 1.3900 . ?
C9' H9' 0.9500 . ?
C9' C10' 1.3900 . ?
C10' H10' 0.9500 . ?

loop_
_geom_torsion_atom_site_label_1
_geom_torsion_atom_site_label_2
_geom_torsion_atom_site_label_3
_geom_torsion_atom_site_label_4
_geom_torsion
_geom_torsion_site_symmetry_1
_geom_torsion_site_symmetry_2
_geom_torsion_site_symmetry_3
_geom_torsion_site_symmetry_4
_geom_torsion_publ_flag
Zn1 N2 C3 C4 -1.5(4) . . . . ?
Zn1 N2 C3 C23 177.46(18) . . . . ?
Zn1 N2 C21 C22 -177.9(2) . . . . ?
Zn1 N6 C5 C4 -3.4(3) . . . . ?
Zn1 N6 C5 C26 176.61(16) . . . . ?
Zn1 N6 C24 C25 -175.99(18) . . . . ?
N2 C3 C4 C5 0.4(4) . . . . ?
N2 C3 C4 C20 -179.8(2) . . . . ?
N2 C3 C23 C22 1.0(3) . . . . ?
N2 C21 C22 C23 0.4(4) . . . . ?
N6 C5 C26 C25 -0.5(3) . . . . ?
N6 C24 C25 C26 -0.6(3) . . . . ?
N27 C15 C16 C17 -172.8(3) . . . . ?
N27 C15 C20 C4 -4.2(4) . . . . ?
N27 C15 C20 C19 173.7(3) . . . . ?
C3 N2 C21 C22 0.2(4) . . . . ?
C3 C4 C5 N6 2.2(4) . . . . ?
C3 C4 C5 C26 -177.8(3) . . . . ?
C3 C4 C20 C15 -103.4(3) . . . . ?
C3 C4 C20 C19 78.7(3) . . . . ?
C4 C3 C23 C22 179.9(3) . . . . ?
C4 C5 C26 C25 179.5(2) . . . . ?
C5 N6 C24 C25 0.3(3) . . . . ?
C5 C4 C20 C15 76.4(3) . . . . ?
C5 C4 C20 C19 -101.4(3) . . . . ?
C15 N27 C14 O28 -10.5(7) . . . . ?
C15 N27 C14 C12 161.4(3) . . . . ?
C15 C16 C17 C18 -1.2(5) . . . . ?
C15 N27' C14' O28' -7(3) . . . . ?
C15 N27' C14' C12' -175.3(10) . . . . ?
C16 C15 C20 C4 -180.0(3) . . . . ?
C16 C15 C20 C19 -2.1(4) . . . . ?
C16 C15 N27' C14' 62.6(13) . . . . ?
C16 C17 C18 C19 -0.8(5) . . . . ?
C17 C18 C19 C20 1.4(4) . . . . ?
C18 C19 C20 C4 177.9(3) . . . . ?
C18 C19 C20 C15 0.1(4) . . . . ?
C20 C4 C5 N6 -177.6(2) . . . . ?
C20 C4 C5 C26 2.4(4) . . . . ?
C20 C15 C16 C17 2.7(4) . . . . ?
C20 C15 N27' C14' -141.0(9) . . . . ?
C21 N2 C3 C4 -179.7(3) . . . . ?
C21 N2 C3 C23 -0.8(3) . . . . ?
C21 C22 C23 C3 -0.9(4) . . . . ?
C23 C3 C4 C5 -178.3(3) . . . . ?
C23 C3 C4 C20 1.5(4) . . . . ?
C24 N6 C5 C4 -179.9(2) . . . . ?
C24 N6 C5 C26 0.1(3) . . . . ?
C24 C25 C26 C5 0.7(3) . . . . ?
C9 C10 C11 C12 0.0 . . . . ?
C10 C9 C8 O7 -176.5(3) . . . . ?
C10 C9 C8 C13 0.0 . . . . ?
C10 C11 C12 C13 0.0 . . . . ?
C10 C11 C12 C14 -176.7(3) . . . . ?
C11 C12 C13 C8 0.0 . . . . ?
C11 C12 C14 O28 131.9(4) . . . . ?
C11 C12 C14 N27 -39.7(5) . . . . ?
C12 C13 C8 O7 176.6(3) . . . . ?
C12 C13 C8 C9 0.0 . . . . ?
C13 C12 C14 O28 -44.7(6) . . . . ?
C13 C12 C14 N27 143.6(3) . . . . ?
C8 C9 C10 C11 0.0 . . . . ?
C14 N27 C15 C16 46.4(6) . . . . ?
C14 N27 C15 C20 -129.2(4) . . . . ?
C14 C12 C13 C8 176.7(3) . . . . ?
O7' C8' C9' C10' 179.6(8) . . . . ?
N27' C15 C16 C17 160.2(7) . . . . ?
N27' C15 C20 C4 25.6(9) . . . . ?
N27' C15 C20 C19 -156.5(8) . . . . ?
C11' C12' C13' C8' 0.0 . . . . ?
C11' C12' C14' O28' -138.7(11) . . . . ?
C11' C12' C14' N27' 32.2(13) . . . . ?
C12' C11' C10' C9' 0.0 . . . . ?
C12' C13' C8' O7' -179.6(9) . . . . ?
C12' C13' C8' C9' 0.0 . . . . ?
C13' C12' C14' O28' 41.5(14) . . . . ?
C13' C12' C14' N27' -147.6(9) . . . . ?
C13' C8' C9' C10' 0.0 . . . . ?
C8' C9' C10' C11' 0.0 . . . . ?
C10' C11' C12' C13' 0.0 . . . . ?
C10' C11' C12' C14' -179.8(8) . . . . ?
C14' C12' C13' C8' 179.8(8) . . . . ?

loop_
_smtbx_masks_void_nr
_smtbx_masks_void_average_x
_smtbx_masks_void_average_y
_smtbx_masks_void_average_z
_smtbx_masks_void_volume
_smtbx_masks_void_count_electrons
_smtbx_masks_void_content
1 0.000 0.250 0.125 45.5 13.5 ?
2 0.000 0.750 0.875 45.5 13.5 ?
3 0.500 0.250 0.375 45.5 13.5 ?
4 0.500 0.750 0.625 45.5 13.5 ?
